data_7119168
loop_
_publ_author_name
'Haiyan Yu'
'Wang Ren'
'Hongguang Lu'
'Yanan Liang'
'Qiusheng Wang'

_publ_section_title
;
 Synthesis and piezochromic luminescence study of a coumarin hydrozone
 compound
;
_journal_name_full Chem.Commun.
_journal_page_first 7387
_journal_volume 52
_journal_year 2016
_chemical_formula_moiety 'C22 H23 N3 O4'
_chemical_formula_sum 'C22 H23 N3 O4'
_chemical_formula_weight 393.43
_space_group_crystal_system monoclinic
_space_group_IT_number 14
_space_group_name_Hall '-P 2yn'
_space_group_name_H-M_alt 'P 1 21/n 1'
_symmetry_space_group_name_Hall '-P 2yn'
_symmetry_space_group_name_H-M 'P 1 21/n 1'
_atom_sites_solution_hydrogens mixed
_atom_sites_solution_primary direct
_audit_creation_date 2015-05-18
_audit_creation_method
;
Olex2 1.2
(compiled 2015.01.26 svn.r3150 for OlexSys, GUI svn.r4998)
;
_audit_update_record
;
2016-04-08 deposited with the CCDC.
2016-05-11 downloaded from the CCDC.
;
_cell_angle_alpha 90
_cell_angle_beta 97.304(2)
_cell_angle_gamma 90
_cell_formula_units_Z 4
_cell_length_a 10.9129(4)
_cell_length_b 7.8194(3)
_cell_length_c 22.4280(8)
_cell_measurement_reflns_used 9369
_cell_measurement_temperature 100(2)
_cell_measurement_theta_max 30.06
_cell_measurement_theta_min 2.76
_cell_volume 1898.30(12)
_computing_cell_refinement 'SAINT v8.34A (Bruker, 2013)'
_computing_data_collection 'Bruker APEXII v2014.9-0 (Bruker, 2014)'
_computing_data_reduction 'SAINT v8.34A (Bruker, 2013)'
_computing_molecular_graphics 'Olex2 (Dolomanov et al., 2009)'
_computing_publication_material 'Olex2 (Dolomanov et al., 2009)'
_computing_structure_refinement 'XL (Sheldrick, 2008)'
_computing_structure_solution 'XT (Sheldrick, 2015)'
_diffrn_ambient_temperature 100(2)
_diffrn_detector 'Bruker PHOTON-100 area detector'
_diffrn_detector_area_resol_mean 10.4
_diffrn_detector_type 'CMOS area detector'
_diffrn_measured_fraction_theta_full 1.000
_diffrn_measured_fraction_theta_max 0.999
_diffrn_measurement_device 'three-circle diffractometer'
_diffrn_measurement_device_type 'Bruker D8 Quest'
_diffrn_measurement_method '\w and \f scans'
_diffrn_radiation_monochromator 'mirror optics'
_diffrn_radiation_probe x-ray
_diffrn_radiation_type MoK\a
_diffrn_radiation_wavelength 0.71073
_diffrn_reflns_av_R_equivalents 0.0352
_diffrn_reflns_av_unetI/netI 0.0104
_diffrn_reflns_Laue_measured_fraction_full 1.000
_diffrn_reflns_Laue_measured_fraction_max 0.999
_diffrn_reflns_limit_h_max 15
_diffrn_reflns_limit_h_min -15
_diffrn_reflns_limit_k_max 11
_diffrn_reflns_limit_k_min -11
_diffrn_reflns_limit_l_max 31
_diffrn_reflns_limit_l_min -31
_diffrn_reflns_number 137852
_diffrn_reflns_point_group_measured_fraction_full 1.000
_diffrn_reflns_point_group_measured_fraction_max 0.999
_diffrn_reflns_theta_full 30.050
_diffrn_reflns_theta_max 30.073
_diffrn_reflns_theta_min 2.195
_diffrn_source 'microfocus sealed X-ray tube'
_diffrn_source_type 'Incoatec I\ms'
_exptl_absorpt_coefficient_mu 0.096
_exptl_absorpt_correction_T_max 0.2650
_exptl_absorpt_correction_T_min 0.2359
_exptl_absorpt_correction_type multi-scan
_exptl_absorpt_process_details
;
SADABS-2014/4 (Bruker,2014/4) was used for absorption correction.
wR2(int) was 0.1043 before and 0.0534 after correction.
The Ratio of minimum to maximum transmission is 0.8902.
The \l/2 correction factor is 0.00150.
;
_exptl_crystal_colour orange
_exptl_crystal_colour_primary orange
_exptl_crystal_density_diffrn 1.377
_exptl_crystal_description block
_exptl_crystal_F_000 832
_exptl_crystal_size_max 0.24
_exptl_crystal_size_mid 0.2
_exptl_crystal_size_min 0.18
_refine_diff_density_max 0.507
_refine_diff_density_min -0.237
_refine_diff_density_rms 0.048
_refine_ls_extinction_coef 0.0047(9)
_refine_ls_extinction_expression Fc^*^=kFc[1+0.001xFc^2^\l^3^/sin(2\q)]^-1/4^
_refine_ls_extinction_method SHELXL
_refine_ls_goodness_of_fit_ref 1.024
_refine_ls_hydrogen_treatment refU
_refine_ls_matrix_type full
_refine_ls_number_parameters 292
_refine_ls_number_reflns 5563
_refine_ls_number_restraints 0
_refine_ls_restrained_S_all 1.024
_refine_ls_R_factor_all 0.0431
_refine_ls_R_factor_gt 0.0385
_refine_ls_shift/su_max 0.001
_refine_ls_shift/su_mean 0.000
_refine_ls_structure_factor_coef Fsqd
_refine_ls_weighting_details 'w=1/[\s^2^(Fo^2^)+(0.0561P)^2^+0.8191P] where P=(Fo^2^+2Fc^2^)/3'
_refine_ls_weighting_scheme calc
_refine_ls_wR_factor_gt 0.1031
_refine_ls_wR_factor_ref 0.1069
_reflns_Friedel_coverage 0.000
_reflns_Friedel_fraction_full .
_reflns_Friedel_fraction_max .
_reflns_number_gt 5018
_reflns_number_total 5563
_reflns_threshold_expression 'I > 2\s(I)'
_cod_data_source_file c6cc02937j2.cif
_cod_data_source_block wqs01_1m
_cod_database_code 7119168
_shelxl_version_number 2014/6
_shelx_space_group_comment
;
The symmetry employed for this shelxl refinement is uniquely defined
by the following loop, which should always be used as a source of
symmetry information in preference to the above space-group names.
They are only intended as comments.
;
_shelx_estimated_absorpt_t_max 0.983
_shelx_estimated_absorpt_t_min 0.977
_olex2_refinement_description
;
1.a Secondary CH2 refined with riding coordinates:
 C11(H11A,H11B), C13(H13A,H13B)
1.b Aromatic/amide H refined with riding coordinates:
 C3(H3A), C5(H5), C6(H6), C8(H8), C10(H10), C17(H17), C18(H18), C20(H20),
 C21(H21)
1.c Idealised Me refined as rotating group:
 C12(H12A,H12B,H12C), C14(H14A,H14B,H14C), C22(H22A,H22B,H22C)
;
_olex2_submission_special_instructions 'No special instructions were received'

loop_
_space_group_symop_operation_xyz
'x, y, z'
'-x+1/2, y+1/2, -z+1/2'
'-x, -y, -z'
'x-1/2, -y-1/2, z-1/2'

loop_
_atom_site_label
_atom_site_type_symbol
_atom_site_fract_x
_atom_site_fract_y
_atom_site_fract_z
_atom_site_U_iso_or_equiv
_atom_site_adp_type
_atom_site_occupancy
_atom_site_site_symmetry_order
_atom_site_calc_flag
_atom_site_refinement_flags_posn
_atom_site_refinement_flags_adp
_atom_site_refinement_flags_occupancy
_atom_site_disorder_assembly
_atom_site_disorder_group
O1 O 0.56092(7) -0.00353(9) 0.41270(3) 0.01985(15) Uani 1 1 d . . . . .
O2 O 0.51664(6) 0.09475(9) 0.32035(3) 0.01452(14) Uani 1 1 d . . . . .
O3 O 0.26704(8) 0.59944(10) 0.56242(3) 0.02440(17) Uani 1 1 d . . . . .
O4 O 0.42015(7) 0.39741(10) 0.83640(3) 0.01901(15) Uani 1 1 d . . . . .
N1 N 0.38737(8) 0.22326(11) 0.11381(3) 0.01621(16) Uani 1 1 d . . . . .
N2 N 0.37048(7) 0.37014(10) 0.48963(3) 0.01506(16) Uani 1 1 d . . . . .
N3 N 0.37848(8) 0.35732(11) 0.55132(3) 0.01622(16) Uani 1 1 d . . . . .
H3 H 0.4086(13) 0.2585(19) 0.5683(6) 0.025(3) Uiso 1 1 d . . . . .
C1 C 0.50583(9) 0.10473(12) 0.38073(4) 0.01418(17) Uani 1 1 d . . . . .
C2 C 0.44743(8) 0.19591(11) 0.27831(4) 0.01197(16) Uani 1 1 d . . . . .
C3 C 0.46006(8) 0.16547(12) 0.21876(4) 0.01295(16) Uani 1 1 d . . . . .
H3A H 0.5195 0.0856 0.2084 0.024(3) Uiso 1 1 calc R . . . .
C4 C 0.38354(8) 0.25452(11) 0.17325(4) 0.01300(16) Uani 1 1 d . . . . .
C5 C 0.29936(9) 0.37767(12) 0.19173(4) 0.01620(18) Uani 1 1 d . . . . .
H5 H 0.2474 0.4399 0.1622 0.026(3) Uiso 1 1 calc R . . . .
C6 C 0.29240(9) 0.40745(13) 0.25142(4) 0.01649(18) Uani 1 1 d . . . . .
H6 H 0.2368 0.4920 0.2623 0.024(3) Uiso 1 1 calc R . . . .
C7 C 0.36525(8) 0.31633(11) 0.29706(4) 0.01302(16) Uani 1 1 d . . . . .
C8 C 0.36123(8) 0.33974(12) 0.35939(4) 0.01425(17) Uani 1 1 d . . . . .
H8 H 0.3096 0.4261 0.3725 0.024(3) Uiso 1 1 calc R . . . .
C9 C 0.43028(8) 0.24039(12) 0.40101(4) 0.01346(17) Uani 1 1 d . . . . .
C10 C 0.43085(9) 0.25289(12) 0.46585(4) 0.01535(17) Uani 1 1 d . . . . .
H10 H 0.4771 0.1722 0.4912 0.027(4) Uiso 1 1 calc R . . . .
C11 C 0.48386(9) 0.11871(13) 0.09227(4) 0.01757(18) Uani 1 1 d . . . . .
H11A H 0.5589 0.1239 0.1221 0.017(3) Uiso 1 1 calc R . . . .
H11B H 0.5049 0.1680 0.0542 0.028(4) Uiso 1 1 calc R . . . .
C12 C 0.44734(10) -0.06762(14) 0.08167(5) 0.0242(2) Uani 1 1 d . . . . .
H12A H 0.3727 -0.0741 0.0524 0.035(4) Uiso 1 1 calc GR . . . .
H12B H 0.4310 -0.1195 0.1196 0.034(4) Uiso 1 1 calc GR . . . .
H12C H 0.5148 -0.1293 0.0661 0.035(4) Uiso 1 1 calc GR . . . .
C13 C 0.29491(9) 0.29362(14) 0.06708(4) 0.0203(2) Uani 1 1 d . . . . .
H13A H 0.2148 0.3027 0.0832 0.021(3) Uiso 1 1 calc R . . . .
H13B H 0.2839 0.2136 0.0326 0.029(4) Uiso 1 1 calc R . . . .
C14 C 0.33002(11) 0.46866(16) 0.04498(5) 0.0278(2) Uani 1 1 d . . . . .
H14A H 0.2665 0.5075 0.0130 0.046(5) Uiso 1 1 calc GR . . . .
H14B H 0.4097 0.4610 0.0293 0.034(4) Uiso 1 1 calc GR . . . .
H14C H 0.3365 0.5503 0.0784 0.037(4) Uiso 1 1 calc GR . . . .
C15 C 0.32644(8) 0.47726(12) 0.58446(4) 0.01453(17) Uani 1 1 d . . . . .
C16 C 0.34984(8) 0.44903(11) 0.65081(4) 0.01298(16) Uani 1 1 d . . . . .
C17 C 0.44467(8) 0.34422(12) 0.67863(4) 0.01499(17) Uani 1 1 d . . . . .
H17 H 0.4953 0.2826 0.6547 0.024(3) Uiso 1 1 calc R . . . .
C18 C 0.46523(9) 0.32962(12) 0.74046(4) 0.01567(17) Uani 1 1 d . . . . .
H18 H 0.5299 0.2585 0.7588 0.020(3) Uiso 1 1 calc R . . . .
C19 C 0.39102(8) 0.41926(12) 0.77611(4) 0.01417(17) Uani 1 1 d . . . . .
C20 C 0.29551(9) 0.52312(12) 0.74938(4) 0.01589(17) Uani 1 1 d . . . . .
H20 H 0.2440 0.5829 0.7734 0.020(3) Uiso 1 1 calc R . . . .
C21 C 0.27677(8) 0.53791(12) 0.68701(4) 0.01520(17) Uani 1 1 d . . . . .
H21 H 0.2128 0.6102 0.6687 0.020(3) Uiso 1 1 calc R . . . .
C22 C 0.33949(10) 0.47243(15) 0.87453(4) 0.0238(2) Uani 1 1 d . . . . .
H22A H 0.2549 0.4325 0.8624 0.031(4) Uiso 1 1 calc GR . . . .
H22B H 0.3423 0.5973 0.8711 0.034(4) Uiso 1 1 calc GR . . . .
H22C H 0.3659 0.4389 0.9163 0.043(5) Uiso 1 1 calc GR . . . .

loop_
_atom_site_aniso_label
_atom_site_aniso_U_11
_atom_site_aniso_U_22
_atom_site_aniso_U_33
_atom_site_aniso_U_23
_atom_site_aniso_U_13
_atom_site_aniso_U_12
O1 0.0289(4) 0.0174(3) 0.0132(3) 0.0035(2) 0.0026(3) 0.0060(3)
O2 0.0191(3) 0.0157(3) 0.0088(3) 0.0015(2) 0.0019(2) 0.0041(2)
O3 0.0355(4) 0.0247(4) 0.0129(3) 0.0035(3) 0.0027(3) 0.0138(3)
O4 0.0219(3) 0.0267(4) 0.0085(3) 0.0010(2) 0.0019(2) 0.0010(3)
N1 0.0199(4) 0.0200(4) 0.0084(3) -0.0014(3) 0.0006(3) 0.0043(3)
N2 0.0200(4) 0.0172(4) 0.0081(3) -0.0001(3) 0.0018(3) -0.0003(3)
N3 0.0248(4) 0.0158(4) 0.0079(3) 0.0011(3) 0.0018(3) 0.0040(3)
C1 0.0184(4) 0.0144(4) 0.0100(4) 0.0003(3) 0.0026(3) -0.0006(3)
C2 0.0129(4) 0.0123(4) 0.0104(4) 0.0009(3) 0.0002(3) -0.0010(3)
C3 0.0144(4) 0.0141(4) 0.0105(4) -0.0005(3) 0.0021(3) 0.0006(3)
C4 0.0149(4) 0.0143(4) 0.0097(4) -0.0008(3) 0.0010(3) -0.0015(3)
C5 0.0179(4) 0.0188(4) 0.0114(4) 0.0007(3) -0.0004(3) 0.0040(3)
C6 0.0184(4) 0.0185(4) 0.0123(4) -0.0001(3) 0.0009(3) 0.0051(3)
C7 0.0153(4) 0.0138(4) 0.0099(4) -0.0001(3) 0.0013(3) 0.0008(3)
C8 0.0168(4) 0.0149(4) 0.0113(4) -0.0013(3) 0.0025(3) 0.0011(3)
C9 0.0168(4) 0.0137(4) 0.0101(4) -0.0008(3) 0.0027(3) -0.0006(3)
C10 0.0198(4) 0.0163(4) 0.0099(4) 0.0013(3) 0.0015(3) 0.0006(3)
C11 0.0198(4) 0.0216(4) 0.0119(4) -0.0011(3) 0.0040(3) 0.0030(3)
C12 0.0268(5) 0.0215(5) 0.0237(5) -0.0055(4) 0.0006(4) 0.0039(4)
C13 0.0226(4) 0.0269(5) 0.0102(4) -0.0025(3) -0.0026(3) 0.0053(4)
C14 0.0359(6) 0.0310(6) 0.0168(4) 0.0069(4) 0.0042(4) 0.0098(5)
C15 0.0177(4) 0.0157(4) 0.0102(4) 0.0005(3) 0.0017(3) 0.0007(3)
C16 0.0164(4) 0.0130(4) 0.0094(3) 0.0003(3) 0.0010(3) -0.0005(3)
C17 0.0174(4) 0.0156(4) 0.0122(4) -0.0001(3) 0.0027(3) 0.0020(3)
C18 0.0174(4) 0.0168(4) 0.0124(4) 0.0018(3) 0.0006(3) 0.0018(3)
C19 0.0170(4) 0.0158(4) 0.0095(4) 0.0001(3) 0.0009(3) -0.0038(3)
C20 0.0187(4) 0.0172(4) 0.0122(4) -0.0018(3) 0.0032(3) 0.0011(3)
C21 0.0170(4) 0.0155(4) 0.0128(4) 0.0000(3) 0.0009(3) 0.0020(3)
C22 0.0293(5) 0.0309(5) 0.0119(4) -0.0031(4) 0.0053(4) 0.0004(4)

loop_
_atom_type_symbol
_atom_type_description
_atom_type_scat_dispersion_real
_atom_type_scat_dispersion_imag
_atom_type_scat_source
C C 0.0033 0.0016 'International Tables Vol C Tables 4.2.6.8 and 6.1.1.4'
H H 0.0000 0.0000 'International Tables Vol C Tables 4.2.6.8 and 6.1.1.4'
N N 0.0061 0.0033 'International Tables Vol C Tables 4.2.6.8 and 6.1.1.4'
O O 0.0106 0.0060 'International Tables Vol C Tables 4.2.6.8 and 6.1.1.4'

loop_
_geom_angle_atom_site_label_1
_geom_angle_atom_site_label_2
_geom_angle_atom_site_label_3
_geom_angle
_geom_angle_site_symmetry_1
_geom_angle_site_symmetry_3
C1 O2 C2 122.13(7) . .
C19 O4 C22 117.37(8) . .
C4 N1 C11 122.46(8) . .
C4 N1 C13 121.91(8) . .
C11 N1 C13 115.63(7) . .
C10 N2 N3 113.24(8) . .
N2 N3 H3 117.2(9) . .
C15 N3 N2 121.27(8) . .
C15 N3 H3 120.8(9) . .
O1 C1 O2 116.25(8) . .
O1 C1 C9 125.53(8) . .
O2 C1 C9 118.22(8) . .
O2 C2 C3 116.67(8) . .
O2 C2 C7 119.73(7) . .
C3 C2 C7 123.53(8) . .
C2 C3 H3A 120.3 . .
C2 C3 C4 119.35(8) . .
C4 C3 H3A 120.3 . .
N1 C4 C3 121.92(8) . .
N1 C4 C5 120.42(8) . .
C3 C4 C5 117.65(8) . .
C4 C5 H5 119.5 . .
C6 C5 C4 121.05(8) . .
C6 C5 H5 119.5 . .
C5 C6 H6 119.1 . .
C5 C6 C7 121.88(8) . .
C7 C6 H6 119.1 . .
C2 C7 C6 116.48(8) . .
C2 C7 C8 118.97(8) . .
C6 C7 C8 124.55(8) . .
C7 C8 H8 119.4 . .
C9 C8 C7 121.18(8) . .
C9 C8 H8 119.4 . .
C1 C9 C10 115.55(8) . .
C8 C9 C1 119.19(8) . .
C8 C9 C10 125.19(8) . .
N2 C10 C9 121.70(8) . .
N2 C10 H10 119.2 . .
C9 C10 H10 119.2 . .
N1 C11 H11A 108.8 . .
N1 C11 H11B 108.8 . .
N1 C11 C12 113.68(8) . .
H11A C11 H11B 107.7 . .
C12 C11 H11A 108.8 . .
C12 C11 H11B 108.8 . .
C11 C12 H12A 109.5 . .
C11 C12 H12B 109.5 . .
C11 C12 H12C 109.5 . .
H12A C12 H12B 109.5 . .
H12A C12 H12C 109.5 . .
H12B C12 H12C 109.5 . .
N1 C13 H13A 109.0 . .
N1 C13 H13B 109.0 . .
N1 C13 C14 113.05(9) . .
H13A C13 H13B 107.8 . .
C14 C13 H13A 109.0 . .
C14 C13 H13B 109.0 . .
C13 C14 H14A 109.5 . .
C13 C14 H14B 109.5 . .
C13 C14 H14C 109.5 . .
H14A C14 H14B 109.5 . .
H14A C14 H14C 109.5 . .
H14B C14 H14C 109.5 . .
O3 C15 N3 123.54(8) . .
O3 C15 C16 122.19(8) . .
N3 C15 C16 114.26(8) . .
C17 C16 C15 123.53(8) . .
C21 C16 C15 117.94(8) . .
C21 C16 C17 118.47(8) . .
C16 C17 H17 119.6 . .
C18 C17 C16 120.75(8) . .
C18 C17 H17 119.6 . .
C17 C18 H18 120.0 . .
C17 C18 C19 120.09(8) . .
C19 C18 H18 120.0 . .
O4 C19 C18 115.27(8) . .
O4 C19 C20 124.60(8) . .
C20 C19 C18 120.12(8) . .
C19 C20 H20 120.4 . .
C21 C20 C19 119.10(8) . .
C21 C20 H20 120.4 . .
C16 C21 H21 119.3 . .
C20 C21 C16 121.46(8) . .
C20 C21 H21 119.3 . .
O4 C22 H22A 109.5 . .
O4 C22 H22B 109.5 . .
O4 C22 H22C 109.5 . .
H22A C22 H22B 109.5 . .
H22A C22 H22C 109.5 . .
H22B C22 H22C 109.5 . .

loop_
_geom_bond_atom_site_label_1
_geom_bond_atom_site_label_2
_geom_bond_distance
_geom_bond_site_symmetry_2
O1 C1 1.2176(11) .
O2 C1 1.3765(10) .
O2 C2 1.3797(10) .
O3 C15 1.2231(12) .
O4 C19 1.3598(10) .
O4 C22 1.4290(12) .
N1 C4 1.3611(11) .
N1 C11 1.4628(12) .
N1 C13 1.4663(12) .
N2 N3 1.3789(10) .
N2 C10 1.2840(12) .
N3 H3 0.904(15) .
N3 C15 1.3645(12) .
C1 C9 1.4516(12) .
C2 C3 1.3807(11) .
C2 C7 1.4013(12) .
C3 H3A 0.9500 .
C3 C4 1.4168(12) .
C4 C5 1.4282(12) .
C5 H5 0.9500 .
C5 C6 1.3703(12) .
C6 H6 0.9500 .
C6 C7 1.4074(12) .
C7 C8 1.4161(11) .
C8 H8 0.9500 .
C8 C9 1.3652(12) .
C9 C10 1.4566(12) .
C10 H10 0.9500 .
C11 H11A 0.9900 .
C11 H11B 0.9900 .
C11 C12 1.5213(15) .
C12 H12A 0.9800 .
C12 H12B 0.9800 .
C12 H12C 0.9800 .
C13 H13A 0.9900 .
C13 H13B 0.9900 .
C13 C14 1.5213(16) .
C14 H14A 0.9800 .
C14 H14B 0.9800 .
C14 H14C 0.9800 .
C15 C16 1.4939(12) .
C16 C17 1.4028(12) .
C16 C21 1.3938(12) .
C17 H17 0.9500 .
C17 C18 1.3811(12) .
C18 H18 0.9500 .
C18 C19 1.3968(13) .
C19 C20 1.3952(13) .
C20 H20 0.9500 .
C20 C21 1.3924(12) .
C21 H21 0.9500 .
C22 H22A 0.9800 .
C22 H22B 0.9800 .
C22 H22C 0.9800 .

loop_
_geom_hbond_atom_site_label_D
_geom_hbond_atom_site_label_H
_geom_hbond_atom_site_label_A
_geom_hbond_distance_DH
_geom_hbond_distance_HA
_geom_hbond_distance_DA
_geom_hbond_angle_DHA
_geom_hbond_site_symmetry_A
N3 H3 O1 0.904(15) 2.057(15) 2.9336(11) 162.9(13) 3_656

loop_
_geom_torsion_atom_site_label_1
_geom_torsion_atom_site_label_2
_geom_torsion_atom_site_label_3
_geom_torsion_atom_site_label_4
_geom_torsion
_geom_torsion_site_symmetry_1
_geom_torsion_site_symmetry_2
_geom_torsion_site_symmetry_3
_geom_torsion_site_symmetry_4
O1 C1 C9 C8 -171.75(9) . . . .
O1 C1 C9 C10 5.40(14) . . . .
O2 C1 C9 C8 7.79(13) . . . .
O2 C1 C9 C10 -175.06(8) . . . .
O2 C2 C3 C4 174.47(8) . . . .
O2 C2 C7 C6 -176.25(8) . . . .
O2 C2 C7 C8 4.29(13) . . . .
O3 C15 C16 C17 -160.51(10) . . . .
O3 C15 C16 C21 16.52(14) . . . .
O4 C19 C20 C21 178.52(9) . . . .
N1 C4 C5 C6 178.40(9) . . . .
N2 N3 C15 O3 2.24(15) . . . .
N2 N3 C15 C16 -176.74(8) . . . .
N3 N2 C10 C9 177.70(8) . . . .
N3 C15 C16 C17 18.48(13) . . . .
N3 C15 C16 C21 -164.48(9) . . . .
C1 O2 C2 C3 -175.47(8) . . . .
C1 O2 C2 C7 1.61(12) . . . .
C1 C9 C10 N2 178.14(9) . . . .
C2 O2 C1 O1 171.97(8) . . . .
C2 O2 C1 C9 -7.61(12) . . . .
C2 C3 C4 N1 -176.51(8) . . . .
C2 C3 C4 C5 2.35(13) . . . .
C2 C7 C8 C9 -3.93(14) . . . .
C3 C2 C7 C6 0.63(13) . . . .
C3 C2 C7 C8 -178.84(8) . . . .
C3 C4 C5 C6 -0.48(14) . . . .
C4 N1 C11 C12 95.16(11) . . . .
C4 N1 C13 C14 89.34(11) . . . .
C4 C5 C6 C7 -1.41(15) . . . .
C5 C6 C7 C2 1.36(14) . . . .
C5 C6 C7 C8 -179.21(9) . . . .
C6 C7 C8 C9 176.65(9) . . . .
C7 C2 C3 C4 -2.49(13) . . . .
C7 C8 C9 C1 -2.10(14) . . . .
C7 C8 C9 C10 -178.96(9) . . . .
C8 C9 C10 N2 -4.90(15) . . . .
C10 N2 N3 C15 175.88(9) . . . .
C11 N1 C4 C3 -10.75(14) . . . .
C11 N1 C4 C5 170.42(9) . . . .
C11 N1 C13 C14 -90.29(10) . . . .
C13 N1 C4 C3 169.65(9) . . . .
C13 N1 C4 C5 -9.18(14) . . . .
C13 N1 C11 C12 -85.21(10) . . . .
C15 C16 C17 C18 176.94(9) . . . .
C15 C16 C21 C20 -177.79(8) . . . .
C16 C17 C18 C19 0.22(14) . . . .
C17 C16 C21 C20 -0.61(14) . . . .
C17 C18 C19 O4 -179.23(8) . . . .
C17 C18 C19 C20 0.32(14) . . . .
C18 C19 C20 C21 -0.99(14) . . . .
C19 C20 C21 C16 1.14(14) . . . .
C21 C16 C17 C18 -0.08(14) . . . .
C22 O4 C19 C18 -173.86(9) . . . .
C22 O4 C19 C20 6.61(14) . . . .
